data_1527917
loop_
_publ_author_name
'Papike, J.J.'
'Stephenson, N.C.'

_publ_section_title
;
 The crystal structure of mizzonite, a calcium- and carbonate-rich
 scapolite
;
_journal_name_full 'American Mineralogist'
_journal_page_first 1014
_journal_page_last 1026
_journal_volume 51
_journal_year 1966
_chemical_formula_sum 'Al10.632 Ca5.36 Cl2 K0.88 Na1.44 O48 Si13.368'
_chemical_name_systematic
;
(Ca0.67 Na0.18 K0.11)8 ((Si0.557 Al0.443)24 O48) Cl2
;
_space_group_IT_number 87
_symmetry_space_group_name_Hall '-I 4'
_symmetry_space_group_name_H-M 'I 4/m'
_cell_angle_alpha 90
_cell_angle_beta 90
_cell_angle_gamma 90
_cell_formula_units_Z 1
_cell_length_a 12.169
_cell_length_b 12.169
_cell_length_c 7.569
_cell_volume 1120.852
_citation_journal_id_ASTM AMMIAY
_cod_data_source_file Papike_AMMIAY_1966_1481.cif
_cod_data_source_block Al10.632Ca5.36Cl2K0.88Na1.44O48Si13.368
_cod_database_code 1527917

loop_
_symmetry_equiv_pos_as_xyz
x,y,z
-y,x,z
-x,-y,z
y,-x,z
-x,-y,-z
y,-x,-z
x,y,-z
-y,x,-z
x+1/2,y+1/2,z+1/2
-y+1/2,x+1/2,z+1/2
-x+1/2,-y+1/2,z+1/2
y+1/2,-x+1/2,z+1/2
-x+1/2,-y+1/2,-z+1/2
y+1/2,-x+1/2,-z+1/2
x+1/2,y+1/2,-z+1/2
-y+1/2,x+1/2,-z+1/2

loop_
_atom_site_label
_atom_site_type_symbol
_atom_site_fract_x
_atom_site_fract_y
_atom_site_fract_z
_atom_site_occupancy
_atom_site_U_iso_or_equiv
O1 O-2 0.4581 0.348 0 1 0.0
O3 O-2 0.051 0.3489 0.2081 1 0.0
Cl1 Cl-1 0 0 0 1 0.0
O4 O-2 0.2332 0.1354 0.3263 1 0.0
Ca1 Ca+2 0.1428 0.217 0 0.67 0.0
Si2 Si+4 0.3393 0.0866 0.2069 0.48 0.0
K1 K+1 0.1428 0.217 0 0.11 0.0
Si1 Si+4 0.3391 0.4084 0 0.71 0.0
Al2 Al+3 0.3393 0.0866 0.2069 0.52 0.0
Na1 Na+1 0.1428 0.217 0 0.18 0.0
O2 O-2 0.312 0.128 0 1 0.0
Al1 Al+3 0.3391 0.4084 0 0.29 0.0
